data_4343935
loop_
_publ_author_name
'Uchida, S.'
'Kawamoto, R.'
'Mizuno, N.'

_publ_section_title
;
 Recognition of small polar molecules with an ionic crystal of
 alpha-Keggin-type polyoxometalate with a macrocation
;
_journal_name_full 'Inorganic Chemistry'
_journal_page_first 5136
_journal_page_last 5144
_journal_volume 45
_journal_year 2006
_chemical_formula_sum 'C6 H27 Co Cr3 Cs5 O63.5 W12'
_chemical_name_systematic
;
Cs5 (Cr3 O (O O C H)6 (H2 O)3) (Co W12 O40) (H2 O)7.5
;
_space_group_IT_number 14
_symmetry_space_group_name_Hall '-P 2ybc'
_symmetry_space_group_name_H-M 'P 1 21/c 1'
_cell_angle_alpha 90
_cell_angle_beta 89.644
_cell_angle_gamma 90
_cell_formula_units_Z 4
_cell_length_a 12.642
_cell_length_b 19.337
_cell_length_c 24.341
_cell_volume 5950.246
_citation_journal_id_ASTM INOCAJ
_cod_data_source_file Uchida_INOCAJ_2006_1072.cif
_cod_data_source_block C6H27Co1Cr3Cs5O63.5W12
_cod_original_formula_sum 'C6 H27 Co1 Cr3 Cs5 O63.5 W12'
_cod_database_code 4343935

loop_
_symmetry_equiv_pos_as_xyz
x,y,z
-x,y+1/2,-z+1/2
-x,-y,-z
x,-y-1/2,z-1/2

loop_
_atom_site_label
_atom_site_type_symbol
_atom_site_fract_x
_atom_site_fract_y
_atom_site_fract_z
_atom_site_occupancy
_atom_site_U_iso_or_equiv
O63 O-2 -0.3479 -0.8992 0.2938 1 0.0
O42 O-2 0.355 -1.033 0.4304 1 0.0
O48 O-2 0.3581 -0.7851 0.1642 1 0.0
O9 O-2 -0.4108 -0.7651 0.2694 1 0.0
O40 O-2 -0.313 -0.928 0.6023 1 0.0
O33 O-2 -0.0724 -0.5833 0.3859 1 0.0
W7 W+6 -0.24563 -0.86137 0.42558 1 0.0
C2 C+4 0.325 -0.7458 0.2016 1 0.0
W11 W+6 -0.21864 -0.55324 0.39014 1 0.0
O62 O-2 0.0835 -0.675 0.4167 1 0.0
O60 O-2 0.4666 -0.5661 -0.0282 1 0.0
Cs5 Cs+1 0.4238 -0.3698 0.3334 0.4 0.0
O50 O-2 0.3147 -0.5671 0.1551 1 0.0
Cr3 Cr+3 0.3887 -0.6262 0.028 1 0.0
O1 O-2 -0.1046 -0.7034 0.4659 1 0.0
O8 O-2 -0.3693 -0.5522 0.3898 1 0.0
C4 C+4 0.175 -0.5661 0.0258 1 0.0
O11 O-2 -0.3075 -0.5923 0.2159 1 0.0
O37 O-2 -0.4906 -0.6603 0.2002 1 0.0
O45 O-2 0.001 -0.948 0.007 1 0.0
O20 O-2 -0.255 -0.8098 0.3474 1 0.0
O57 O-2 0.3347 -0.7929 0.0015 1 0.0
O23 O-2 -0.248 -0.9175 0.481 1 0.0
O19 O-2 -0.1643 -0.9717 0.2659 1 0.0
O24 O-2 -0.1008 -0.83 0.4303 1 0.0
O27 O-2 -0.0472 -0.723 0.3531 1 0.0
O47 O-2 0.1076 -0.7109 0.1166 1 0.0
O18 O-2 0.152 -0.8336 0.2709 1 0.0
O21 O-2 -0.5466 -0.856 0.3242 1 0.0
O25 O-2 0.089 -0.8082 0.3782 1 0.0
O59 O-2 0.1102 -0.5964 0.1828 1 0.0
O26 O-2 0.0754 -0.7858 0.4908 1 0.0
O56 O-2 0.3714 -0.6888 -0.0349 1 0.0
Cs3 Cs+1 0.25761 -0.92168 0.36844 1 0.0
O61 O-2 0.3171 -0.6822 0.0803 1 0.0
O44 O-2 0.4727 -0.444 0.4685 1 0.0
O31 O-2 -0.1254 -0.5132 0.2114 1 0.0
O51 O-2 0.4179 -0.5502 0.0793 1 0.0
O16 O-2 -0.2181 -0.6872 0.267 1 0.0
O39 O-2 -0.67 -0.451 0.3827 1 0.0
O22 O-2 -0.3909 -0.8723 0.4028 1 0.0
O55 O-2 0.4994 -0.7689 0.0806 1 0.0
O58 O-2 0.3739 -0.8819 0.0878 1 0.0
Cr2 Cr+3 0.2186 -0.6423 0.13045 1 0.0
O17 O-2 -0.1984 -0.9301 0.3715 1 0.0
C5 C+4 0.556 -0.7196 0.0694 1 0.0
O3 O-2 -0.4005 -0.6588 0.4619 1 0.0
O49 O-2 0.2657 -0.693 0.196 1 0.0
W4 W+6 -0.1569 -0.74807 0.19888 1 0.0
W5 W+6 -0.19441 -0.89387 0.29755 1 0.0
Cs4 Cs+1 -0.0228 -0.42614 0.31636 0.6 0.0
O10 O-2 -0.3015 -0.7261 0.1797 1 0.0
W6 W+6 -0.4209 -0.82474 0.33206 1 0.0
O4 O-2 -0.2176 -0.5816 0.4669 1 0.0
O13 O-2 -0.1145 -0.651 0.1859 1 0.0
O38 O-2 -0.2005 -0.4657 0.403 1 0.0
O36 O-2 -0.5632 -0.6197 0.3933 1 0.0
O7 O-2 -0.4195 -0.6396 0.3064 1 0.0
O2 O-2 -0.279 -0.7749 0.4598 1 0.0
O29 O-2 -0.0564 -0.858 0.308 1 0.0
O30 O-2 0.1387 -0.567 0.3494 1 0.0
O15 O-2 -0.1152 -0.7781 0.1351 1 0.0
W9 W+6 0.05191 -0.78623 0.30151 1 0.0
O5 O-2 -0.2622 -0.6597 0.3895 1 0.0
O46 O-2 0.1934 -0.8056 0.0866 1 0.0
O32 O-2 -0.0311 -0.6084 0.2823 1 0.0
W2 W+6 -0.43269 -0.64477 0.38599 1 0.0
Co1 Co+2 -0.1955 -0.72073 0.3392 1 0.0
W8 W+6 0.00739 -0.75911 0.43227 1 0.0
O53 O-2 0.2614 -0.5798 -0.0001 1 0.0
O52 O-2 0.1491 -0.5832 0.0732 1 0.0
O41 O-2 -0.019 -1.0302 0.5847 1 0.0
Cr1 Cr+3 0.3441 -0.7791 0.08308 1 0.0
O54 O-2 0.5297 -0.6633 0.0476 1 0.0
W1 W+6 -0.24935 -0.67985 0.47615 1 0.0
Cs6 Cs+1 0.2346 -0.93621 -0.03059 1 0.0
O34 O-2 -0.2134 -0.5548 0.3119 1 0.0
O43 O-2 0.122 -0.421 0.4015 1 0.0
O64 O-2 -0.447 -0.481 0.268 0.5 0.0
O12 O-2 -0.1994 -0.8308 0.2348 1 0.0
Cs2 Cs+1 -0.08859 -0.86804 0.56578 1 0.0
W12 W+6 -0.15927 -0.58805 0.24248 1 0.0
O28 O-2 0.1223 -0.6989 0.308 1 0.0
C1 C+4 0.112 -0.7707 0.0983 1 0.0
W3 W+6 -0.37846 -0.67629 0.23666 1 0.0
Cs1 Cs+1 -0.65413 -0.56976 0.2812 1 0.0
C3 C+4 0.388 -0.5385 0.1283 1 0.0
O35 O-2 -0.2591 -0.6784 0.5466 1 0.0
C6 C+4 0.347 -0.7516 -0.0372 1 0.0
W10 W+6 0.04185 -0.62976 0.34881 1 0.0
O14 O-2 -0.0283 -0.757 0.2397 1 0.0
O6 O-2 -0.4461 -0.7413 0.3738 1 0.0
